data_2011432
loop_
_publ_author_name
'Spirlet, Marie-Rose'
'Desreux, Jean F.'
'Riondel, Alain'
'Herbst, Gilles'
'Goudiakas, Jean'

_publ_section_title
;
 2-(2-Oxoimidazolidinyl)ethyl 2-methylprop-2-enoate
;
_journal_issue 10
_journal_name_full 'Acta Crystallographica Section C'
_journal_page_first 1258
_journal_page_last 1259
_journal_paper_doi 10.1107/S0108270100009835
_journal_volume 56
_journal_year 2000
_chemical_formula_iupac 'C9 H14 N2 O3'
_chemical_formula_moiety 'C9 H14 N2 O3'
_chemical_formula_sum 'C9 H14 N2 O3'
_chemical_formula_weight 198.22
_chemical_name_systematic
;
2-(2-oxoimidazolidinyl)ethyl 2-methylprop-2-enoate
;
_space_group_IT_number 14
_symmetry_cell_setting monoclinic
_symmetry_space_group_name_Hall '-P 2ybc'
_symmetry_space_group_name_H-M 'P 1 21/c 1'
_audit_creation_method SHELXL
_cell_angle_alpha 90.00
_cell_angle_beta 97.197(6)
_cell_angle_gamma 90.00
_cell_formula_units_Z 4
_cell_length_a 12.6304(8)
_cell_length_b 11.3329(10)
_cell_length_c 7.0306(6)
_cell_measurement_reflns_used 39
_cell_measurement_temperature 293(2)
_cell_measurement_theta_max 25
_cell_measurement_theta_min 5
_cell_volume 998.42(14)
_computing_cell_refinement XSCANS
_computing_data_collection 'XSCANS (Siemens, 1996)'
_computing_data_reduction XSCANS
_computing_molecular_graphics 'SHELXTL-Plus (Sheldrick, 1991)'
_computing_publication_material SHELXTL-Plus
_computing_structure_refinement 'SHELXL97 (Sheldrick, 1997)'
_computing_structure_solution 'SHELXS97 (Sheldrick, 1990)'
_diffrn_ambient_temperature 293(2)
_diffrn_measured_fraction_theta_full .989
_diffrn_measured_fraction_theta_max .989
_diffrn_measurement_device_type 'Siemens R3m/V 4'
_diffrn_measurement_method \w/2\q
_diffrn_radiation_monochromator graphite
_diffrn_radiation_source 'fine-focus sealed tube'
_diffrn_radiation_type MoK\a
_diffrn_radiation_wavelength .71073
_diffrn_reflns_av_R_equivalents .020
_diffrn_reflns_av_sigmaI/netI .040
_diffrn_reflns_limit_h_max 14
_diffrn_reflns_limit_h_min -14
_diffrn_reflns_limit_k_max 13
_diffrn_reflns_limit_k_min 0
_diffrn_reflns_limit_l_max 8
_diffrn_reflns_limit_l_min 0
_diffrn_reflns_number 1866
_diffrn_reflns_theta_full 25.00
_diffrn_reflns_theta_max 25.00
_diffrn_reflns_theta_min 2.42
_diffrn_standards_decay_% 0
_diffrn_standards_interval_count 97
_diffrn_standards_number 3
_exptl_absorpt_coefficient_mu .100
_exptl_absorpt_correction_T_max .980
_exptl_absorpt_correction_T_min .933
_exptl_absorpt_correction_type \y-scan
_exptl_absorpt_process_details '(North et al., 1968)'
_exptl_crystal_colour colourless
_exptl_crystal_density_diffrn 1.319
_exptl_crystal_density_method 'not measured'
_exptl_crystal_description tabular
_exptl_crystal_F_000 424
_exptl_crystal_size_max .4
_exptl_crystal_size_mid .3
_exptl_crystal_size_min .2
_refine_diff_density_max .16
_refine_diff_density_min -.12
_refine_ls_extinction_coef .024(8)
_refine_ls_extinction_method 'SHELXL97 (Sheldrick, 1997)'
_refine_ls_goodness_of_fit_ref .950
_refine_ls_hydrogen_treatment refall
_refine_ls_matrix_type full
_refine_ls_number_parameters 184
_refine_ls_number_reflns 1737
_refine_ls_number_restraints 0
_refine_ls_restrained_S_all .950
_refine_ls_R_factor_all .045
_refine_ls_R_factor_gt .032
_refine_ls_shift/su_max <0.001
_refine_ls_shift/su_mean .000
_refine_ls_structure_factor_coef Fsqd
_refine_ls_weighting_details 'calc w = 1/[\s^2^(Fo^2^)+(0.0521P)^2^] where P=(Fo^2^+2Fc^2^)/3'
_refine_ls_weighting_scheme calc
_refine_ls_wR_factor_ref .090
_reflns_number_gt 1287
_reflns_number_total 1739
_reflns_threshold_expression I>2\s(I)
_cod_data_source_file os1113.cif
_cod_data_source_block I
_cod_original_sg_symbol_H-M 'P 21/c'
_cod_database_code 2011432
_cod_database_fobs_code 2011432

loop_
_symmetry_equiv_pos_as_xyz
'x, y, z'
'-x, y+1/2, -z+1/2'
'-x, -y, -z'
'x, -y-1/2, z-1/2'

loop_
_atom_site_label
_atom_site_fract_x
_atom_site_fract_y
_atom_site_fract_z
_atom_site_U_iso_or_equiv
_atom_site_adp_type
_atom_site_calc_flag
_atom_site_refinement_flags
_atom_site_occupancy
_atom_site_disorder_assembly
_atom_site_disorder_group
_atom_site_type_symbol
N1 .37741(10) .01561(10) .31547(18) .0479(4) Uani d . 1 . . N
C2 .40906(11) -.09828(12) .3120(2) .0425(4) Uani d . 1 . . C
O2 .45777(9) -.14318(9) .18905(16) .0588(3) Uani d . 1 . . O
N3 .37725(12) -.15247(13) .4640(2) .0635(4) Uani d . 1 . . N
H3 .4044(14) -.2177(18) .505(3) .069(6) Uiso d . 1 . . H
C4 .33111(16) -.07326(15) .5895(3) .0585(5) Uani d . 1 . . C
H4 .2625(16) -.0998(16) .620(2) .070(5) Uiso d . 1 . . H
H4' .3752(16) -.0636(19) .714(3) .095(7) Uiso d . 1 . . H
C5 .32236(15) .04172(14) .4776(2) .0537(4) Uani d . 1 . . C
H5 .2518(17) .0634(17) .440(3) .077(6) Uiso d . 1 . . H
H5' .3614(14) .1111(17) .559(2) .072(5) Uiso d . 1 . . H
C6 .38685(13) .09691(14) .1601(2) .0514(4) Uani d . 1 . . C
H6 .4253(13) .1710(16) .216(3) .070(5) Uiso d . 1 . . H
H6' .4270(12) .0529(14) .070(2) .053(4) Uiso d . 1 . . H
C7 .28199(14) .13312(14) .0510(3) .0560(4) Uani d . 1 . . C
H7 .2940(14) .1761(17) -.068(3) .075(5) Uiso d . 1 . . H
H7' .2357(14) .1804(16) .123(2) .063(5) Uiso d . 1 . . H
O8 .22224(8) .02686(9) -.00198(16) .0550(3) Uani d . 1 . . O
O9 .11230(10) .12760(11) -.21436(19) .0756(4) Uani d . 1 . . O
C9 .13597(12) .03736(13) -.1317(2) .0485(4) Uani d . 1 . . C
C10 .07659(12) -.07629(14) -.1588(2) .0500(4) Uani d . 1 . . C
C11 -.01372(16) -.07624(19) -.2786(3) .0686(5) Uani d . 1 . . C
H11 -.0539(16) -.1449(19) -.303(3) .086(6) Uiso d . 1 . . H
H11' -.0353(16) -.001(2) -.343(3) .090(7) Uiso d . 1 . . H
C12 .11847(19) -.18016(17) -.0493(3) .0681(5) Uani d . 1 . . C
H12 .0709(14) -.2483(19) -.076(3) .078(6) Uiso d . 1 . . H
H12' .1158(19) -.164(2) .100(4) .131(9) Uiso d . 1 . . H
H12'' .1830(17) -.197(2) -.070(3) .088(7) Uiso d . 1 . . H

loop_
_atom_site_aniso_label
_atom_site_aniso_U_11
_atom_site_aniso_U_22
_atom_site_aniso_U_33
_atom_site_aniso_U_12
_atom_site_aniso_U_13
_atom_site_aniso_U_23
N1 .0581(7) .0345(6) .0532(8) .0054(5) .0146(6) .0019(5)
C2 .0412(7) .0326(7) .0539(9) -.0034(6) .0060(7) -.0030(6)
O2 .0674(7) .0437(6) .0695(7) .0026(5) .0242(6) -.0103(5)
N3 .0768(10) .0436(8) .0755(10) .0131(7) .0305(8) .0138(7)
C4 .0608(10) .0580(10) .0595(11) .0008(8) .0184(9) .0019(8)
C5 .0525(9) .0515(9) .0586(10) .0079(8) .0125(8) -.0030(8)
C6 .0570(9) .0401(8) .0579(10) -.0031(7) .0102(8) .0039(7)
C7 .0678(10) .0335(8) .0647(10) -.0047(7) .0008(9) .0051(7)
O8 .0616(7) .0346(6) .0659(7) -.0044(5) -.0035(6) .0042(5)
O9 .0836(9) .0538(8) .0835(9) .0025(6) -.0122(7) .0197(7)
C9 .0541(9) .0453(9) .0472(9) .0036(7) .0108(7) .0007(7)
C10 .0520(9) .0495(9) .0512(9) -.0012(7) .0171(8) -.0059(7)
C11 .0620(12) .0690(13) .0750(13) -.0032(10) .0094(10) -.0086(10)
C12 .0752(13) .0455(10) .0841(15) -.0091(9) .0122(11) .0050(9)

loop_
_atom_type_symbol
_atom_type_description
_atom_type_scat_dispersion_real
_atom_type_scat_dispersion_imag
_atom_type_scat_source
C C .0033 .0016 'International Tables Vol C Tables 4.2.6.8 and 6.1.1.4'
H H .0000 .0000 'International Tables Vol C Tables 4.2.6.8 and 6.1.1.4'
N N .0061 .0033 'International Tables Vol C Tables 4.2.6.8 and 6.1.1.4'
O O .0106 .0060 'International Tables Vol C Tables 4.2.6.8 and 6.1.1.4'

loop_
_geom_angle_atom_site_label_1
_geom_angle_atom_site_label_2
_geom_angle_atom_site_label_3
_geom_angle_site_symmetry_3
_geom_angle
_geom_angle_publ_flag
C2 N1 C5 . 112.60(12) yes
C2 N1 C6 . 122.83(13) yes
C5 N1 C6 . 124.16(12) yes
O2 C2 N3 . 126.69(14) yes
O2 C2 N1 . 125.58(14) yes
N3 C2 N1 . 107.73(13) yes
C2 O2 N3 4 122.55(9) ?
C2 N3 C4 . 113.00(14) yes
C4 N3 O2 . 138.32(12) ?
C2 N3 H3 . 121.4(12) ?
C4 N3 H3 . 120.9(12) ?
N3 C4 C5 . 103.11(13) yes
N3 C4 H4 . 112.9(11) ?
C5 C4 H4 . 111.9(11) ?
N3 C4 H4' . 112.9(12) ?
C5 C4 H4' . 111.2(13) ?
H4 C4 H4' . 105.0(15) ?
N1 C5 C4 . 102.89(12) yes
N1 C5 H5 . 111.6(12) ?
C4 C5 H5 . 112.4(12) ?
N1 C5 H5' . 110.1(9) ?
C4 C5 H5' . 110.9(10) ?
H5 C5 H5' . 108.9(15) ?
N1 C6 C7 . 114.15(14) yes
N1 C6 H6 . 108.1(10) ?
C7 C6 H6 . 108.6(10) ?
N1 C6 H6' . 105.0(9) ?
C7 C6 H6' . 107.4(9) ?
H6 C6 H6' . 113.7(13) ?
O8 C7 C6 . 107.61(12) yes
O8 C7 H7 . 108.6(11) ?
C6 C7 H7 . 110.2(10) ?
O8 C7 H7' . 105.2(10) ?
C6 C7 H7' . 115.4(10) ?
H7 C7 H7' . 109.4(15) ?
C9 O8 C7 . 117.19(12) yes
O9 C9 O8 . 122.76(15) yes
O9 C9 C10 . 125.86(15) yes
O8 C9 C10 . 111.38(13) yes
C11 C10 C12 . 123.79(17) yes
C11 C10 C9 . 117.28(16) yes
C12 C10 C9 . 118.91(15) yes
C10 C11 H11 . 121.3(13) ?
C10 C11 H11' . 117.2(12) ?
H11 C11 H11' . 121.5(18) ?
C10 C12 H12 . 111.1(11) ?
C10 C12 H12' . 109.0(14) ?
H12 C12 H12' . 103.0(17) ?
C10 C12 H12'' . 111.7(15) ?
H12 C12 H12" . 111.5(18) ?
H12' C12 H12" . 110(2) ?

loop_
_geom_bond_atom_site_label_1
_geom_bond_atom_site_label_2
_geom_bond_site_symmetry_2
_geom_bond_distance
_geom_bond_publ_flag
N1 C2 . 1.3523(18) yes
N1 C5 . 1.438(2) yes
N1 C6 . 1.4451(19) yes
C2 O2 . 1.2318(16) yes
C2 N3 . 1.3374(19) yes
O2 N3 4 2.9151(18) yes
N3 C4 . 1.433(2) yes
N3 H3 . .85(2) yes
C4 C5 . 1.519(2) yes
C4 H4 . .968(19) ?
C4 H4' . .98(2) ?
C5 H5 . .93(2) ?
C5 H5' . 1.058(19) ?
C6 C7 . 1.502(2) yes
C6 H6 . 1.024(18) ?
C6 H6' . .994(16) ?
C7 O8 . 1.4450(19) yes
C7 H7 . .998(19) ?
C7 H7' . .981(18) ?
O8 C9 . 1.3357(18) yes
O9 C9 . 1.1956(18) yes
C9 C10 . 1.491(2) yes
C10 C11 . 1.330(3) yes
C10 C12 . 1.468(3) yes
C11 H11 . .93(2) ?
C11 H11' . .99(2) ?
C12 H12 . .98(2) ?
C12 H12' . 1.07(3) ?
C12 H12'' . .87(2) ?

loop_
_geom_torsion_atom_site_label_1
_geom_torsion_atom_site_label_2
_geom_torsion_atom_site_label_3
_geom_torsion_atom_site_label_4
_geom_torsion
_geom_torsion_publ_flag
N1 C6 C7 O8 -50.8(2) yes
